data_2310041
loop_
_publ_author_name
'Bereciartua, P. J.'
'Zu\~niga, F. J.'
'Perez-Mato, J. M.'
'Pet\<r\'i\<cek, V.'
'Vila, E.'
'Castro, A.'
'Rodr\'iguez-Carvajal, J.'
'Doyle, S.'

_publ_section_title
;
 Structure refinement and superspace description of the system
 Bi~2(<i>n~+2)</i>Mo~<i>n~</i>O~6(<i>n~+1)</i> (<i>n</i> = 3, 4, 5 and
 6)
;
_journal_issue 4
_journal_name_full 'Acta Crystallographica Section B'
_journal_page_first 323
_journal_page_last 340
_journal_paper_doi 10.1107/S0108768112017478
_journal_volume 68
_journal_year 2012
_chemical_formula_moiety 'Bi0.769 Mo0.231 O1.846'
_chemical_formula_sum 'Bi0.769 Mo0.231 O1.846'
_chemical_formula_weight 212.4
_space_group_ssg_name F2(\a0\g)0
_symmetry_cell_setting monoclinic
_cell_angle_alpha 90
_cell_angle_beta 89.7935(1)
_cell_angle_gamma 90
_cell_formula_units_Z 4
_cell_length_a 5.76634(1)
_cell_length_b 5.64745(1)
_cell_length_c 5.46529(1)
_cell_measurement_temperature 295
_cell_modulation_dimension 1
_cell_volume 177.9767(5)
_exptl_crystal_density_diffrn 7.9244
_exptl_crystal_F_000 353
_pd_block_id bi10mo3o24_ssp_phase
_cod_data_source_file sn5110.cif
_cod_data_source_block bi10mo3o24_ssp_phase
_cod_original_cell_volume 177.9764(7)
_cod_database_code 2310041
_jana_cell_commen_supercell_matrix_1_1 4
_jana_cell_commen_supercell_matrix_1_2 0
_jana_cell_commen_supercell_matrix_1_3 -0.5
_jana_cell_commen_supercell_matrix_2_1 0
_jana_cell_commen_supercell_matrix_2_2 1
_jana_cell_commen_supercell_matrix_2_3 0
_jana_cell_commen_supercell_matrix_3_1 1
_jana_cell_commen_supercell_matrix_3_2 0
_jana_cell_commen_supercell_matrix_3_3 1.5
_jana_cell_commen_t_section_1 0

loop_
_space_group_symop_ssg_id
_space_group_symop_ssg_operation_algebraic
1 x1,x2,x3,x4
2 -x1,x2,-x3,-x4
3 x1,x2+1/2,x3+1/2,x4
4 -x1,x2+1/2,-x3+1/2,-x4
5 x1+1/2,x2,x3+1/2,x4
6 -x1+1/2,x2,-x3+1/2,-x4
7 x1+1/2,x2+1/2,x3,x4
8 -x1+1/2,x2+1/2,-x3,-x4

loop_
_atom_site_label
_atom_site_type_symbol
_atom_site_fract_x
_atom_site_fract_y
_atom_site_fract_z
_atom_site_adp_type
_atom_site_U_iso_or_equiv
_atom_site_symmetry_multiplicity
_atom_site_occupancy
_atom_site_calc_flag
Bi Bi 0 0.041684 0 Uiso 0.0095(2) 4 0.7692 d
Mo Mo 0 0.0420(5) 0 Uiso 0.0095(6) 4 0.2308 d
O1 O 0.0720(8) 0.2063(8) 0.2169(8) Uiso 0.026(1) 8 0.2308 d
O2 O 0.3330(8) 0.3717(9) 0.1576(9) Uiso 0.022(1) 8 0.2308 d
O3 O 0.25 0.319(3) 0.25 Uiso 0.014(1) 4 0.4461 d
O4 O 0.25 0.8007(9) 0.25 Uiso 0.011(1) 4 0.4769 d

loop_
_atom_site_Fourier_wave_vector_seq_id
_jana_atom_site_fourier_wave_vector_q1_coeff
1 1
2 2
3 3
4 4
5 5

loop_
_atom_site_occ_special_func_atom_site_label
_atom_site_occ_special_func_crenel_c
_atom_site_occ_special_func_crenel_w
Bi 0.5 0.7692
Mo 0 0.2308
O1 0.1224(5) 0.2308
O2 0.0919(6) 0.2308
O3 0.5 0.4462
O4 0.5 0.4769

loop_
_cell_wave_vector_seq_id
_cell_wave_vector_x
_cell_wave_vector_y
_cell_wave_vector_z
1 -0.153846 0.000000 0.615385

loop_
_geom_angle_atom_site_label_1
_geom_angle_atom_site_label_2
_geom_angle_atom_site_label_3
_geom_angle_site_ssg_symmetry_1
_geom_angle_site_ssg_symmetry_3
_geom_angle_av
_geom_angle_min
_geom_angle_max
O1 Bi O1 3_5445 5_4545 86.5(4) 70.1(3) 102.8(4)
O1 Bi O1 3_5445 5_5545 90.0(3) 77.2(3) 102.8(3)
O1 Bi O2 3_5445 3_5445 55.2(3) 39.1(3) 71.4(4)
O1 Bi O2 3_5445 5_4545 87.9(4) 72.8(3) 99.9(3)
O1 Bi O2 3_5445 4_5445 49.6(4) 39.6(3) 59.5(4)
O1 Bi O2 3_5445 6_5545 78.2(3) 56.5(3) 96.6(4)
O1 Bi O3 3_5445 . 132(1) 106(1) 159(1)
O1 Bi O3 3_5445 7_4455 89.8(8) 78.0(9) 109.8(7)
O1 Bi O4 3_5445 1_5455 79.0(6) 73.1(5) 85.7(5)
O1 Bi O4 3_5445 5_4445 81.9(4) 81.9(4) 81.9(4)
O1 Bi O4 3_5445 7_4455 149.9(7) 131.1(7) 161.6(8)
O1 Bi O1 5_4545 8_5455 110.7(4) 110.7(4) 110.7(4)
O1 Bi O2 5_4545 . 87.9(4) 87.9(4) 87.9(4)
O1 Bi O2 5_4545 3_5445 117.1(4) 117.1(4) 117.1(4)
O1 Bi O2 5_4545 5_4545 48.2(3) 40.4(3) 55.9(4)
O1 Bi O2 5_4545 4_5445 45.3(3) 39.2(3) 48.9(3)
O1 Bi O2 5_4545 6_5545 86.7(3) 83.1(4) 90.3(3)
O1 Bi O3 5_4545 . 131.3(8) 128.4(8) 134.2(8)
O1 Bi O3 5_4545 7_4455 91(1) 79.0(9) 111(1)
O1 Bi O4 5_4545 1_5455 153.9(5) 148.4(5) 162.6(4)
O1 Bi O4 5_4545 7_4455 68.3(7) 59.1(7) 77.4(7)
O1 Bi O2 5_5545 3_5445 43.5(3) 36.0(3) 50.9(3)
O1 Bi O2 5_5545 6_5545 36.3(3) 31.5(3) 41.2(3)
O1 Bi O3 5_5545 . 64(1) 61(1) 67.8(9)
O1 Bi O3 5_5545 5_4545 111(1) 111(1) 111(1)
O1 Bi O3 5_5545 7_4455 149.7(9) 131.7(7) 162(1)
O1 Bi O4 5_5545 1_5455 82.2(6) 72.8(5) 87.6(7)
O1 Bi O4 5_5545 3_5445 66.1(7) 66.1(7) 66.1(7)
O1 Bi O4 5_5545 5_4445 118.2(6) 115.1(6) 121.3(7)
O1 Bi O4 5_5545 7_4455 127.3(5) 117.1(5) 139.5(6)
O1 Bi O2 7_4455 2_5555 84.0(5) 84.0(5) 84.0(5)
O1 Bi O3 7_4455 3_5445 103.3(9) 103.3(9) 103.3(9)
O1 Bi O4 7_4455 3_5445 164.2(8) 164.2(8) 164.2(8)
O1 Bi O4 7_4455 5_4445 81.5(8) 81.5(8) 81.5(8)
O1 Bi O1 4_5455 6_4555 90.0(3) 77.2(3) 102.8(3)
O1 Bi O1 4_5455 6_5555 86.5(4) 70.1(3) 102.8(4)
O1 Bi O2 4_5455 3_5455 49.6(4) 39.6(3) 59.5(4)
O1 Bi O2 4_5455 5_4555 78.2(3) 56.5(3) 96.6(4)
O1 Bi O2 4_5455 4_5455 55.2(3) 39.1(3) 71.4(4)
O1 Bi O2 4_5455 6_5555 87.9(4) 72.8(3) 99.9(3)
O1 Bi O3 4_5455 3_5445 89.8(8) 78.0(9) 109.8(7)
O1 Bi O3 4_5455 5_4545 132(1) 106(1) 159(1)
O1 Bi O4 4_5455 1_5455 81.9(4) 81.9(4) 81.9(4)
O1 Bi O4 4_5455 3_5445 149.9(7) 131.1(7) 161.6(8)
O1 Bi O4 4_5455 5_4445 79.0(6) 73.1(5) 85.7(5)
O1 Bi O1 6_4555 6_5555 114.3(3) 114.3(3) 114.3(3)
O1 Bi O2 6_4555 5_4555 36.3(3) 31.5(3) 41.2(3)
O1 Bi O2 6_4555 4_5455 43.5(3) 36.0(3) 50.9(3)
O1 Bi O3 6_4555 . 111(1) 111(1) 111(1)
O1 Bi O3 6_4555 3_5445 149.7(9) 131.7(7) 162(1)
O1 Bi O3 6_4555 5_4545 64(1) 61(1) 67.8(9)
O1 Bi O4 6_4555 1_5455 118.2(6) 115.1(6) 121.3(7)
O1 Bi O4 6_4555 3_5445 127.3(5) 117.1(5) 139.5(6)
O1 Bi O4 6_4555 5_4445 82.2(6) 72.8(5) 87.6(7)
O1 Bi O4 6_4555 7_4455 66.1(7) 66.1(7) 66.1(7)
O1 Bi O2 6_5555 3_5455 45.3(3) 39.2(3) 48.9(3)
O1 Bi O2 6_5555 5_4555 86.7(3) 83.1(4) 90.3(3)
O1 Bi O2 6_5555 2_5555 87.9(4) 87.9(4) 87.9(4)
O1 Bi O2 6_5555 4_5455 117.1(4) 117.1(4) 117.1(4)
O1 Bi O2 6_5555 6_5555 48.2(3) 40.4(3) 55.9(4)
O1 Bi O3 6_5555 3_5445 91(1) 79.0(9) 111(1)
O1 Bi O3 6_5555 5_4545 131.3(8) 128.4(8) 134.2(8)
O1 Bi O4 6_5555 3_5445 68.3(7) 59.1(7) 77.4(7)
O1 Bi O4 6_5555 5_4445 153.9(5) 148.4(5) 162.6(4)
O1 Bi O2 8_5455 . 84.0(5) 84.0(5) 84.0(5)
O1 Bi O3 8_5455 7_4455 103.3(9) 103.3(9) 103.3(9)
O1 Bi O4 8_5455 1_5455 81.5(8) 81.5(8) 81.5(8)
O1 Bi O4 8_5455 7_4455 164.2(8) 164.2(8) 164.2(8)
O2 Bi O3 . 7_4455 155(1) 155(1) 155(1)
O2 Bi O4 . 1_5455 81.0(6) 81.0(6) 81.0(6)
O2 Bi O4 . 7_4455 82.7(6) 82.7(6) 82.7(6)
O2 Bi O2 3_5445 6_5545 49.5(3) 44.3(3) 54.7(4)
O2 Bi O3 3_5445 . 104(1) 90(1) 111(1)
O2 Bi O3 3_5445 5_4545 83.3(9) 83.3(9) 83.3(9)
O2 Bi O3 3_5445 7_4455 121.6(7) 112.4(6) 132.8(7)
O2 Bi O4 3_5445 1_5455 81.8(7) 67.3(7) 92.8(7)
O2 Bi O4 3_5445 3_5445 91.2(7) 91.2(7) 91.2(7)
O2 Bi O4 3_5445 5_4445 76.9(6) 64.5(6) 89.3(6)
O2 Bi O4 3_5445 7_4455 158.6(7) 153.1(5) 166.6(8)
O2 Bi O2 3_5455 5_4555 77.0(4) 71.0(3) 83.0(4)
O2 Bi O2 3_5455 2_5555 114.8(5) 114.8(5) 114.8(5)
O2 Bi O2 3_5455 4_5455 80.9(4) 80.9(4) 80.9(4)
O2 Bi O2 3_5455 6_5555 56.6(4) 34.6(3) 78.6(5)
O2 Bi O3 3_5455 3_5445 88(1) 77.7(9) 98(1)
O2 Bi O3 3_5455 5_4545 154(1) 148.1(8) 160(1)
O2 Bi O4 3_5455 3_5445 110.6(8) 104.4(8) 120.0(8)
O2 Bi O4 3_5455 5_4445 128.6(5) 113.5(5) 148.4(4)
O2 Bi O2 5_4545 4_5445 56.6(4) 34.6(3) 78.6(5)
O2 Bi O2 5_4545 6_5545 41.2(3) 36.9(3) 44.0(3)
O2 Bi O3 5_4545 . 101.7(8) 88.5(8) 114.1(8)
O2 Bi O3 5_4545 7_4455 125(1) 120(1) 134(1)
O2 Bi O4 5_4545 1_5455 155.2(7) 146.6(7) 163.9(8)
O2 Bi O4 5_4545 5_4445 53.8(4) 53.8(4) 53.8(4)
O2 Bi O4 5_4545 7_4455 83.5(6) 76.1(6) 91.1(6)
O2 Bi O2 5_4555 4_5455 49.5(3) 44.3(3) 54.7(4)
O2 Bi O2 5_4555 6_5555 41.2(3) 36.9(3) 44.0(3)
O2 Bi O3 5_4555 3_5445 158(1) 146(1) 166(1)
O2 Bi O3 5_4555 5_4545 82.5(9) 77(1) 92.1(8)
O2 Bi O4 5_4555 1_5455 81.9(6) 81.9(6) 81.9(6)
O2 Bi O4 5_4555 3_5445 110.3(5) 102.8(5) 116.1(5)
O2 Bi O4 5_4555 5_4445 119.5(7) 114.6(7) 127.1(7)
O2 Bi O3 2_5555 3_5445 155(1) 155(1) 155(1)
O2 Bi O4 2_5555 3_5445 82.7(6) 82.7(6) 82.7(6)
O2 Bi O4 2_5555 5_4445 81.0(6) 81.0(6) 81.0(6)
O2 Bi O2 4_5445 6_5545 77.0(4) 71.0(3) 83.0(4)
O2 Bi O3 4_5445 . 154(1) 148.1(8) 160(1)
O2 Bi O3 4_5445 7_4455 88(1) 77.7(9) 98(1)
O2 Bi O4 4_5445 1_5455 128.6(5) 113.5(5) 148.4(4)
O2 Bi O4 4_5445 7_4455 110.6(8) 104.4(8) 120.0(8)
O2 Bi O3 4_5455 . 83.3(9) 83.3(9) 83.3(9)
O2 Bi O3 4_5455 3_5445 121.6(7) 112.4(6) 132.8(7)
O2 Bi O3 4_5455 5_4545 104(1) 90(1) 111(1)
O2 Bi O4 4_5455 1_5455 76.9(6) 64.5(6) 89.3(6)
O2 Bi O4 4_5455 3_5445 158.6(7) 153.1(5) 166.6(8)
O2 Bi O4 4_5455 5_4445 81.8(7) 67.3(7) 92.8(7)
O2 Bi O4 4_5455 7_4455 91.2(7) 91.2(7) 91.2(7)
O2 Bi O3 6_5545 . 82.5(9) 77(1) 92.1(8)
O2 Bi O3 6_5545 7_4455 158(1) 146(1) 166(1)
O2 Bi O4 6_5545 1_5455 119.5(7) 114.6(7) 127.1(7)
O2 Bi O4 6_5545 5_4445 81.9(6) 81.9(6) 81.9(6)
O2 Bi O4 6_5545 7_4455 110.3(5) 102.8(5) 116.1(5)
O2 Bi O3 6_5555 3_5445 125(1) 120(1) 134(1)
O2 Bi O3 6_5555 5_4545 101.7(8) 88.5(8) 114.1(8)
O2 Bi O4 6_5555 1_5455 53.8(4) 53.8(4) 53.8(4)
O2 Bi O4 6_5555 3_5445 83.5(6) 76.1(6) 91.1(6)
O2 Bi O4 6_5555 5_4445 155.2(7) 146.6(7) 163.9(8)
O3 Bi O3 . 3_5445 111(1) 111(1) 111(1)
O3 Bi O3 . 5_4545 136(1) 135.5(9) 136(2)
O3 Bi O3 . 7_4455 114(1) 102(1) 122(1)
O3 Bi O4 . 1_5455 70(1) 62.7(9) 79(2)
O3 Bi O4 . 3_5445 77(1) 71(2) 84(1)
O3 Bi O4 . 5_4445 155(2) 144(2) 162(2)
O3 Bi O4 . 7_4455 75(1) 67(1) 87(1)
O3 Bi O3 3_5445 5_4545 114(1) 102(1) 122(1)
O3 Bi O4 3_5445 1_5455 66.4(8) 65.8(8) 67.0(7)
O3 Bi O4 3_5445 3_5445 75(2) 68.0(7) 85(1)
O3 Bi O4 3_5445 5_4445 72(1) 59.9(8) 77(1)
O3 Bi O4 3_5445 7_4455 156.2(9) 156.2(9) 156.2(9)
O3 Bi O3 5_4545 7_4455 111(1) 111(1) 111(1)
O3 Bi O4 5_4545 1_5455 155(2) 144(2) 162(2)
O3 Bi O4 5_4545 3_5445 75(1) 67(1) 87(1)
O3 Bi O4 5_4545 5_4445 70(1) 62.7(9) 79(2)
O3 Bi O4 5_4545 7_4455 77(1) 71(2) 84(1)
O3 Bi O4 7_4455 1_5455 72(1) 59.9(8) 77(1)
O3 Bi O4 7_4455 3_5445 156.2(9) 156.2(9) 156.2(9)
O3 Bi O4 7_4455 5_4445 66.4(8) 65.8(8) 67.0(7)
O3 Bi O4 7_4455 7_4455 75(2) 68.0(7) 85(1)
O4 Bi O4 1_5455 3_5445 105.3(8) 81.6(8) 129.0(8)
O4 Bi O4 1_5455 5_4445 117.2(7) 98.0(5) 136(1)
O4 Bi O4 1_5455 7_4455 111.5(8) 87.9(9) 125.8(9)
O4 Bi O4 3_5445 5_4445 111.5(8) 87.9(8) 125.8(7)
O4 Bi O4 3_5445 7_4455 88.3(8) 88(1) 88.3(6)
O4 Bi O4 5_4445 7_4455 105.3(8) 81.6(8) 129.0(8)
O1 Mo O1 . 2_5555 112.6(4) 111.7(5) 114.6(4)
O1 Mo O2 . . 73.6(4) 70.3(4) 77.0(4)
O1 Mo O2 . 7_4455 109.2(6) 104.6(5) 113.6(6)
O1 Mo O2 . 2_5555 73.8(5) 69.1(4) 78.6(5)
O1 Mo O2 . 8_5455 109.4(6) 100.2(6) 120.4(5)
O1 Mo O2 2_5555 . 73.8(5) 69.1(4) 78.6(5)
O1 Mo O2 2_5555 7_4455 109.4(6) 100.2(6) 120.4(5)
O1 Mo O2 2_5555 2_5555 73.6(4) 70.3(4) 77.0(4)
O1 Mo O2 2_5555 8_5455 109.2(6) 104.6(5) 113.6(6)
O2 Mo O2 . 7_4455 177.1(5) 175.8(5) 178.3(5)
O2 Mo O2 . 8_5455 76.1(5) 76.1(5) 76.1(5)
O2 Mo O2 7_4455 2_5555 76.1(5) 76.1(5) 76.1(5)
O2 Mo O2 7_4455 8_5455 104.9(6) 103.5(6) 107.7(6)
O2 Mo O2 2_5555 8_5455 177.1(5) 175.8(5) 178.3(5)

loop_
_geom_bond_atom_site_label_1
_geom_bond_atom_site_label_2
_geom_bond_site_ssg_symmetry_2
_geom_bond_distance_av
_geom_bond_distance_min
_geom_bond_distance_max
Bi O1 3_5445 2.66(1) 2.61(1) 2.72(1)
Bi O1 5_4545 3.20(1) 2.74(1) 3.86(1)
Bi O1 5_5545 3.75(1) 2.83(1) 4.82(1)
Bi O1 7_4455 2.69(2) 2.69(2) 2.69(2)
Bi O1 4_5455 2.66(1) 2.61(1) 2.72(1)
Bi O1 6_4555 3.75(1) 2.83(1) 4.82(1)
Bi O1 6_5555 3.20(1) 2.74(1) 3.86(1)
Bi O1 8_5455 2.69(2) 2.69(2) 2.69(2)
Bi O2 . 2.47(1) 2.47(1) 2.47(1)
Bi O2 3_5445 3.33(2) 2.89(2) 4.20(1)
Bi O2 3_5455 3.71(2) 2.84(2) 4.72(1)
Bi O2 5_4545 3.42(1) 2.51(1) 4.15(1)
Bi O2 5_4555 3.93(1) 2.97(1) 4.71(1)
Bi O2 2_5555 2.47(1) 2.47(1) 2.47(1)
Bi O2 4_5445 3.71(2) 2.84(2) 4.72(1)
Bi O2 4_5455 3.33(2) 2.89(2) 4.20(1)
Bi O2 6_5545 3.93(1) 2.97(1) 4.71(1)
Bi O2 6_5555 3.42(1) 2.51(1) 4.15(1)
Bi O3 . 2.36(5) 2.13(3) 2.57(9)
Bi O3 3_5445 2.40(5) 2.15(7) 2.94(3)
Bi O3 5_4545 2.36(5) 2.13(3) 2.57(9)
Bi O3 7_4455 2.40(5) 2.15(7) 2.94(3)
Bi O4 1_5455 2.48(2) 2.02(2) 3.02(2)
Bi O4 3_5445 2.23(2) 2.13(2) 2.47(3)
Bi O4 5_4445 2.48(2) 2.02(2) 3.02(2)
Bi O4 7_4455 2.23(2) 2.13(2) 2.47(3)
Mo O1 . 1.79(1) 1.77(1) 1.804(8)
Mo O1 2_5555 1.79(1) 1.77(1) 1.804(8)
Mo O2 . 2.91(1) 2.48(1) 3.35(1)
Mo O2 7_4455 1.80(1) 1.78(1) 1.81(1)
Mo O2 2_5555 2.91(1) 2.48(1) 3.35(1)
Mo O2 8_5455 1.80(1) 1.78(1) 1.81(1)
O1 O1 2_5555 2.98(2) 2.98(2) 2.99(1)
O1 O2 . 2.97(2) 2.72(2) 3.22(2)
O1 O2 7_4455 2.92(2) 2.86(2) 3.01(2)
O1 O2 2_5555 2.97(2) 2.76(2) 3.18(2)
O1 O2 8_5455 2.92(2) 2.77(2) 3.12(2)
O1 O4 3_5455 3.18(2) 2.93(2) 3.32(2)
O2 O2 2_6555 2.85(2) 2.83(2) 2.88(2)
O2 O2 8_5455 3.04(2) 2.69(2) 3.40(2)
O2 O2 8_5555 3.04(2) 2.69(2) 3.40(2)
O2 O4 1_5455 2.93(2) 2.93(2) 2.93(2)
O2 O4 3_5455 3.93(2) 2.90(2) 4.86(1)
O3 O4 1_5455 2.84(8) 2.77(5) 2.9(1)
O3 O4 . 2.83(8) 2.7(1) 2.92(5)
O3 O4 3_5445 2.87(4) 2.62(4) 3.12(3)
O3 O4 3_5455 2.87(4) 2.62(4) 3.12(3)
O3 O4 7_4455 2.78(3) 2.60(4) 2.97(4)
O3 O4 7_5455 2.78(3) 2.60(4) 2.97(4)
O4 O4 7_4455 3.89(3) 2.88(3) 4.47(3)
O4 O4 7_4555 3.89(3) 2.88(3) 4.47(3)
O4 O4 7_5455 3.89(3) 2.88(3) 4.47(3)
O4 O4 7_5555 3.89(3) 2.88(3) 4.47(3)

loop_
_pd_block_diffractogram_id
bi10mo3o24_ssp_x-ray_profile
bi10mo3o24_ssp_neutron_profile

loop_
_jana_atom_site_crenel_ortho_func_id
_jana_atom_site_crenel_ortho_func_c
_jana_atom_site_crenel_ortho_func_w
_jana_atom_site_crenel_ortho_func_eps
1 0.500000 0.769232 0.950000

loop_
_jana_atom_site_displace_legendre_atom_site_label
_jana_atom_site_displace_legendre_axis
_jana_atom_site_displace_legendre_param_order
_jana_atom_site_displace_legendre_param_coeff
Mo x 1 -0.0614
Mo y 1 0
Mo z 1 -0.0221
Mo x 2 0
Mo y 2 0.0856
Mo z 2 0
O1 x 1 -0.075(1)
O1 y 1 -0.128(1)
O1 z 1 0.094(1)
O1 x 2 0.410(2)
O1 y 2 0.075(2)
O1 z 2 -0.036(2)
O2 x 1 -0.142(2)
O2 y 1 -0.082(2)
O2 z 1 -0.472(2)
O2 x 2 0.017(2)
O2 y 2 0.094(2)
O2 z 2 0.435(2)
O3 x 1 0.011(3)
O3 y 1 0
O3 z 1 0.130(3)
O3 x 2 0
O3 y 2 0.19(1)
O3 z 2 0
O3 x 3 -0.069(5)
O3 y 3 0
O3 z 3 0.116(4)
O3 x 4 0
O3 y 4 0.26(1)
O3 z 4 0
O4 x 1 0.085(1)
O4 y 1 0
O4 z 1 -0.034(1)
O4 x 2 0
O4 y 2 0.120(2)
O4 z 2 0
O4 x 3 0.034(1)
O4 y 3 0
O4 z 3 -0.103(1)
O4 x 4 0
O4 y 4 0.108(2)
O4 z 4 0
O4 x 5 0.070(2)
O4 y 5 0
O4 z 5 0.019(2)
O4 x 6 0
O4 y 6 -0.084(5)
O4 z 6 0

loop_
_jana_atom_site_displace_crenel_ortho_atom_site_label
_jana_atom_site_displace_crenel_ortho_axis
_jana_atom_site_displace_crenel_ortho_id
_jana_atom_site_displace_crenel_ortho_param_order
_jana_atom_site_displace_crenel_ortho_param_coeff
Bi x 1 1 -0.02414(8)
Bi y 1 1 0
Bi z 1 1 0.02160(9)
Bi x 1 2 0
Bi y 1 2 -0.0093(1)
Bi z 1 2 0
Bi x 1 3 -0.0160(1)
Bi y 1 3 0
Bi z 1 3 0.0011(1)
Bi x 1 4 0
Bi y 1 4 0.0187(1)
Bi z 1 4 0
Bi x 1 5 -0.0051(2)
Bi y 1 5 0
Bi z 1 5 0.0052(2)
Bi x 1 6 0
Bi y 1 6 -0.0155(2)
Bi z 1 6 0
Bi x 1 7 -0.0009(2)
Bi y 1 7 0
Bi z 1 7 0.0026(2)
Bi x 1 8 0
Bi y 1 8 0.0118(2)
Bi z 1 8 0
Bi x 1 9 0.0037(3)
Bi y 1 9 0
Bi z 1 9 -0.0126(3)
Bi x 1 10 0
Bi y 1 10 0
Bi z 1 10 0
